data_4339826
loop_
_publ_author_name
'Xie, Linhua'
'Liu, Shuxia'
'Gao, Chaoying'
'Cao, Ruige'
'Cao, Jianfang'
'Sun, Chunyan'
'Su, Zhongmin'

_publ_section_title
;
 Mixed-valence iron(II, III) trimesates with open frameworks modulated by
 solvents.
;
_journal_issue 19
_journal_name_full 'Inorganic chemistry'
_journal_page_first 7782
_journal_page_last 7788
_journal_paper_doi 10.1021/ic062273m
_journal_volume 46
_journal_year 2007
_chemical_formula_sum 'C25.5 H39.5 Cl Fe2 N4.5 O14.5'
_chemical_formula_weight 788.27
_chemical_name_systematic
; 
 ? 
;
_space_group_IT_number 225
_symmetry_cell_setting cubic
_symmetry_space_group_name_Hall '-F 4 2 3'
_symmetry_space_group_name_H-M 'F m -3 m'
_atom_sites_solution_hydrogens geom
_atom_sites_solution_primary direct
_atom_sites_solution_secondary difmap
_audit_creation_method SHELXL-97
_cell_angle_alpha 90.00
_cell_angle_beta 90.00
_cell_angle_gamma 90.00
_cell_formula_units_Z 24
_cell_length_a 26.6328(4)
_cell_length_b 26.6328(4)
_cell_length_c 26.6328(4)
_cell_measurement_temperature 293(2)
_cell_volume 18890.8(5)
_computing_cell_refinement 'Bruker SMART'
_computing_data_collection 'Bruker SMART'
_computing_data_reduction 'Bruker SAINT'
_computing_molecular_graphics 'Bruker SHELXTL'
_computing_publication_material 'Bruker SHELXTL'
_computing_structure_refinement 'SHELXL-97 (Sheldrick, 1997)'
_computing_structure_solution 'SHELXS-97 (Sheldrick, 1990)'
_diffrn_ambient_temperature 293(2)
_diffrn_measured_fraction_theta_full 0.983
_diffrn_measured_fraction_theta_max 0.983
_diffrn_measurement_device_type 'CCD area detector'
_diffrn_measurement_method 'phi and omega scans'
_diffrn_radiation_monochromator graphite
_diffrn_radiation_source 'fine-focus sealed tube'
_diffrn_radiation_type MoK\a
_diffrn_radiation_wavelength 0.71073
_diffrn_reflns_av_R_equivalents 0.0778
_diffrn_reflns_av_sigmaI/netI 0.0235
_diffrn_reflns_limit_h_max 30
_diffrn_reflns_limit_h_min -31
_diffrn_reflns_limit_k_max 31
_diffrn_reflns_limit_k_min -17
_diffrn_reflns_limit_l_max 31
_diffrn_reflns_limit_l_min -30
_diffrn_reflns_number 24472
_diffrn_reflns_theta_full 25.00
_diffrn_reflns_theta_max 25.00
_diffrn_reflns_theta_min 1.32
_exptl_absorpt_coefficient_mu 1.084
_exptl_absorpt_correction_type none
_exptl_crystal_colour orange
_exptl_crystal_density_diffrn 1.663
_exptl_crystal_density_method 'not measured'
_exptl_crystal_description cube
_exptl_crystal_F_000 9816
_exptl_crystal_size_max 0.24
_exptl_crystal_size_mid 0.24
_exptl_crystal_size_min 0.24
_refine_diff_density_max 1.178
_refine_diff_density_min -0.377
_refine_diff_density_rms 0.096
_refine_ls_extinction_method none
_refine_ls_goodness_of_fit_ref 1.052
_refine_ls_hydrogen_treatment mixed
_refine_ls_matrix_type full
_refine_ls_number_parameters 39
_refine_ls_number_reflns 883
_refine_ls_number_restraints 0
_refine_ls_restrained_S_all 1.052
_refine_ls_R_factor_all 0.0987
_refine_ls_R_factor_gt 0.0757
_refine_ls_shift/su_max 0.000
_refine_ls_shift/su_mean 0.000
_refine_ls_structure_factor_coef Fsqd
_refine_ls_weighting_details 'calc w=1/[\s^2^(Fo^2^)+(0.1709P)^2^+0.0000P] where P=(Fo^2^+2Fc^2^)/3'
_refine_ls_weighting_scheme calc
_refine_ls_wR_factor_gt 0.2265
_refine_ls_wR_factor_ref 0.2480
_reflns_number_gt 643
_reflns_number_total 883
_reflns_threshold_expression >2sigma(I)
_cod_data_source_file ic062273m-file003.cif
_cod_data_source_block compound1
_cod_depositor_comments
;
The following automatic conversions were performed:

'_symmetry_cell_setting' value 'Cubic' changed to 'cubic' according
to
/usr/data/users/saulius/automatic-downloads/retrospective/ACS/lib/dictionaries/cif_core.dic
dictionary named 'cif_core.dic' version 2.4.2 from 2011-04-26.

Automatic conversion script
Id: cif_fix_values 2281 2013-09-26 08:29:07Z andrius 
;
_cod_original_sg_symbol_H-M Fm-3m
_cod_original_formula_sum 'C25.50 H39.50 Cl Fe2 N4.50 O14.50'
_cod_database_code 4339826

loop_
_symmetry_equiv_pos_as_xyz
'x, y, z'
'-x, -y, z'
'-x, y, -z'
'x, -y, -z'
'z, x, y'
'z, -x, -y'
'-z, -x, y'
'-z, x, -y'
'y, z, x'
'-y, z, -x'
'y, -z, -x'
'-y, -z, x'
'y, x, -z'
'-y, -x, -z'
'y, -x, z'
'-y, x, z'
'x, z, -y'
'-x, z, y'
'-x, -z, -y'
'x, -z, y'
'z, y, -x'
'z, -y, x'
'-z, y, x'
'-z, -y, -x'
'x, y+1/2, z+1/2'
'-x, -y+1/2, z+1/2'
'-x, y+1/2, -z+1/2'
'x, -y+1/2, -z+1/2'
'z, x+1/2, y+1/2'
'z, -x+1/2, -y+1/2'
'-z, -x+1/2, y+1/2'
'-z, x+1/2, -y+1/2'
'y, z+1/2, x+1/2'
'-y, z+1/2, -x+1/2'
'y, -z+1/2, -x+1/2'
'-y, -z+1/2, x+1/2'
'y, x+1/2, -z+1/2'
'-y, -x+1/2, -z+1/2'
'y, -x+1/2, z+1/2'
'-y, x+1/2, z+1/2'
'x, z+1/2, -y+1/2'
'-x, z+1/2, y+1/2'
'-x, -z+1/2, -y+1/2'
'x, -z+1/2, y+1/2'
'z, y+1/2, -x+1/2'
'z, -y+1/2, x+1/2'
'-z, y+1/2, x+1/2'
'-z, -y+1/2, -x+1/2'
'x+1/2, y, z+1/2'
'-x+1/2, -y, z+1/2'
'-x+1/2, y, -z+1/2'
'x+1/2, -y, -z+1/2'
'z+1/2, x, y+1/2'
'z+1/2, -x, -y+1/2'
'-z+1/2, -x, y+1/2'
'-z+1/2, x, -y+1/2'
'y+1/2, z, x+1/2'
'-y+1/2, z, -x+1/2'
'y+1/2, -z, -x+1/2'
'-y+1/2, -z, x+1/2'
'y+1/2, x, -z+1/2'
'-y+1/2, -x, -z+1/2'
'y+1/2, -x, z+1/2'
'-y+1/2, x, z+1/2'
'x+1/2, z, -y+1/2'
'-x+1/2, z, y+1/2'
'-x+1/2, -z, -y+1/2'
'x+1/2, -z, y+1/2'
'z+1/2, y, -x+1/2'
'z+1/2, -y, x+1/2'
'-z+1/2, y, x+1/2'
'-z+1/2, -y, -x+1/2'
'x+1/2, y+1/2, z'
'-x+1/2, -y+1/2, z'
'-x+1/2, y+1/2, -z'
'x+1/2, -y+1/2, -z'
'z+1/2, x+1/2, y'
'z+1/2, -x+1/2, -y'
'-z+1/2, -x+1/2, y'
'-z+1/2, x+1/2, -y'
'y+1/2, z+1/2, x'
'-y+1/2, z+1/2, -x'
'y+1/2, -z+1/2, -x'
'-y+1/2, -z+1/2, x'
'y+1/2, x+1/2, -z'
'-y+1/2, -x+1/2, -z'
'y+1/2, -x+1/2, z'
'-y+1/2, x+1/2, z'
'x+1/2, z+1/2, -y'
'-x+1/2, z+1/2, y'
'-x+1/2, -z+1/2, -y'
'x+1/2, -z+1/2, y'
'z+1/2, y+1/2, -x'
'z+1/2, -y+1/2, x'
'-z+1/2, y+1/2, x'
'-z+1/2, -y+1/2, -x'
'-x, -y, -z'
'x, y, -z'
'x, -y, z'
'-x, y, z'
'-z, -x, -y'
'-z, x, y'
'z, x, -y'
'z, -x, y'
'-y, -z, -x'
'y, -z, x'
'-y, z, x'
'y, z, -x'
'-y, -x, z'
'y, x, z'
'-y, x, -z'
'y, -x, -z'
'-x, -z, y'
'x, -z, -y'
'x, z, y'
'-x, z, -y'
'-z, -y, x'
'-z, y, -x'
'z, -y, -x'
'z, y, x'
'-x, -y+1/2, -z+1/2'
'x, y+1/2, -z+1/2'
'x, -y+1/2, z+1/2'
'-x, y+1/2, z+1/2'
'-z, -x+1/2, -y+1/2'
'-z, x+1/2, y+1/2'
'z, x+1/2, -y+1/2'
'z, -x+1/2, y+1/2'
'-y, -z+1/2, -x+1/2'
'y, -z+1/2, x+1/2'
'-y, z+1/2, x+1/2'
'y, z+1/2, -x+1/2'
'-y, -x+1/2, z+1/2'
'y, x+1/2, z+1/2'
'-y, x+1/2, -z+1/2'
'y, -x+1/2, -z+1/2'
'-x, -z+1/2, y+1/2'
'x, -z+1/2, -y+1/2'
'x, z+1/2, y+1/2'
'-x, z+1/2, -y+1/2'
'-z, -y+1/2, x+1/2'
'-z, y+1/2, -x+1/2'
'z, -y+1/2, -x+1/2'
'z, y+1/2, x+1/2'
'-x+1/2, -y, -z+1/2'
'x+1/2, y, -z+1/2'
'x+1/2, -y, z+1/2'
'-x+1/2, y, z+1/2'
'-z+1/2, -x, -y+1/2'
'-z+1/2, x, y+1/2'
'z+1/2, x, -y+1/2'
'z+1/2, -x, y+1/2'
'-y+1/2, -z, -x+1/2'
'y+1/2, -z, x+1/2'
'-y+1/2, z, x+1/2'
'y+1/2, z, -x+1/2'
'-y+1/2, -x, z+1/2'
'y+1/2, x, z+1/2'
'-y+1/2, x, -z+1/2'
'y+1/2, -x, -z+1/2'
'-x+1/2, -z, y+1/2'
'x+1/2, -z, -y+1/2'
'x+1/2, z, y+1/2'
'-x+1/2, z, -y+1/2'
'-z+1/2, -y, x+1/2'
'-z+1/2, y, -x+1/2'
'z+1/2, -y, -x+1/2'
'z+1/2, y, x+1/2'
'-x+1/2, -y+1/2, -z'
'x+1/2, y+1/2, -z'
'x+1/2, -y+1/2, z'
'-x+1/2, y+1/2, z'
'-z+1/2, -x+1/2, -y'
'-z+1/2, x+1/2, y'
'z+1/2, x+1/2, -y'
'z+1/2, -x+1/2, y'
'-y+1/2, -z+1/2, -x'
'y+1/2, -z+1/2, x'
'-y+1/2, z+1/2, x'
'y+1/2, z+1/2, -x'
'-y+1/2, -x+1/2, z'
'y+1/2, x+1/2, z'
'-y+1/2, x+1/2, -z'
'y+1/2, -x+1/2, -z'
'-x+1/2, -z+1/2, y'
'x+1/2, -z+1/2, -y'
'x+1/2, z+1/2, y'
'-x+1/2, z+1/2, -y'
'-z+1/2, -y+1/2, x'
'-z+1/2, y+1/2, -x'
'z+1/2, -y+1/2, -x'
'z+1/2, y+1/2, x'

loop_
_atom_site_label
_atom_site_type_symbol
_atom_site_fract_x
_atom_site_fract_y
_atom_site_fract_z
_atom_site_U_iso_or_equiv
_atom_site_adp_type
_atom_site_occupancy
_atom_site_symmetry_multiplicity
_atom_site_calc_flag
_atom_site_refinement_flags
C1 C 0.2021(2) 0.2979(2) 0.0693(3) 0.0720(19) Uani 1 2 d S
C2 C 0.17764(19) 0.32236(19) 0.1137(2) 0.0654(18) Uani 1 2 d S
Fe1 Fe 0.21032(3) 0.21032(3) 0.0000 0.0621(7) Uani 1 4 d S
O1 O 0.18341(19) 0.25845(16) 0.05356(13) 0.0957(15) Uani 1 1 d .
C3 C 0.1987(3) 0.36502(19) 0.13498(19) 0.0673(18) Uani 1 2 d S
H1 H 0.232(2) 0.3860(15) 0.1140(15) 0.054(15) Uiso 1 2 d S
O1W O 0.14771(19) 0.14771(19) 0.0000 0.143(4) Uani 1 4 d S

loop_
_atom_site_aniso_label
_atom_site_aniso_U_11
_atom_site_aniso_U_22
_atom_site_aniso_U_33
_atom_site_aniso_U_23
_atom_site_aniso_U_13
_atom_site_aniso_U_12
C1 0.087(3) 0.087(3) 0.043(4) -0.003(3) 0.003(3) -0.006(4)
C2 0.068(3) 0.068(3) 0.060(4) 0.001(2) -0.001(2) -0.001(3)
Fe1 0.0754(9) 0.0754(9) 0.0357(8) 0.000 0.000 -0.0249(6)
O1 0.127(4) 0.104(3) 0.057(2) -0.019(2) 0.001(2) -0.015(3)
C3 0.078(5) 0.062(3) 0.062(3) 0.008(3) 0.002(2) -0.002(2)
O1W 0.111(5) 0.111(5) 0.208(12) 0.000 0.000 -0.073(6)

loop_
_atom_type_symbol
_atom_type_description
_atom_type_scat_dispersion_real
_atom_type_scat_dispersion_imag
_atom_type_scat_source
C C 0.0033 0.0016 'International Tables Vol C Tables 4.2.6.8 and 6.1.1.4'
H H 0.0000 0.0000 'International Tables Vol C Tables 4.2.6.8 and 6.1.1.4'
N N 0.0061 0.0033 'International Tables Vol C Tables 4.2.6.8 and 6.1.1.4'
O O 0.0106 0.0060 'International Tables Vol C Tables 4.2.6.8 and 6.1.1.4'
Cl Cl 0.1484 0.1585 'International Tables Vol C Tables 4.2.6.8 and 6.1.1.4'
Fe Fe 0.3463 0.8444 'International Tables Vol C Tables 4.2.6.8 and 6.1.1.4'

loop_
_geom_angle_atom_site_label_1
_geom_angle_atom_site_label_2
_geom_angle_atom_site_label_3
_geom_angle
_geom_angle_site_symmetry_1
_geom_angle_site_symmetry_3
O1 C1 O1 124.9(7) 181 .
O1 C1 C2 117.4(4) 181 .
O1 C1 C2 117.4(4) . .
C3 C2 C3 119.7(7) . 30
C3 C2 C1 120.1(4) . .
C3 C2 C1 120.1(4) 30 .
O1 Fe1 O1 88.3(2) 110 13
O1 Fe1 O1 87.3(2) 110 .
O1 Fe1 O1 157.5(3) 13 .
O1 Fe1 O1 157.5(3) 110 98
O1 Fe1 O1 87.3(2) 13 98
O1 Fe1 O1 88.3(2) . 98
O1 Fe1 O1W 101.26(13) 110 .
O1 Fe1 O1W 101.26(13) 13 .
O1 Fe1 O1W 101.26(13) . .
O1 Fe1 O1W 101.26(13) 98 .
C1 O1 Fe1 128.8(5) . .
C2 C3 C2 120.3(7) . 84
C2 C3 H1 119.7(4) . .
C2 C3 H1 119.7(4) 84 .

loop_
_geom_bond_atom_site_label_1
_geom_bond_atom_site_label_2
_geom_bond_distance
_geom_bond_site_symmetry_2
C1 O1 1.235(5) 181
C1 O1 1.235(5) .
C1 C2 1.502(9) .
C2 C3 1.387(5) .
C2 C3 1.387(5) 30
Fe1 O1 2.048(4) 110
Fe1 O1 2.048(4) 13
Fe1 O1 2.048(4) .
Fe1 O1 2.048(4) 98
Fe1 O1W 2.358(7) .
C3 C2 1.387(5) 84
C3 H1 1.20(6) .
